data_7020235
loop_
_publ_author_name
'C\'amara, J\'essica'
'Crespo, Olga'
'Gimeno, M Concepci\'on'
'Koshevoy, Igor O.'
'Laguna, Antonio'
'Ospino, Isaura'
'Smirnova, Ekaterina S.'
'Tunik, Sergey P.'

_publ_section_title
;
 Emission tuning in dinuclear gold complexes with diphosphanes containing
 alkyne and/or oligophenylene spacers.
;
_journal_issue 45
_journal_name_full 'Dalton transactions (Cambridge, England : 2003)'
_journal_page_first 13891
_journal_page_last 13898
_journal_paper_doi 10.1039/c2dt31019h
_journal_volume 41
_journal_year 2012
_chemical_formula_sum 'C48 H28 Au2 F10 P2'
_chemical_formula_weight 1250.58
_chemical_name_systematic
;
?
;
_space_group_IT_number 14
_symmetry_cell_setting monoclinic
_symmetry_space_group_name_Hall '-P 2ybc'
_symmetry_space_group_name_H-M 'P 1 21/c 1'
_atom_sites_solution_hydrogens geom
_atom_sites_solution_primary direct
_atom_sites_solution_secondary difmap
_audit_creation_method SHELXL-97
_cell_angle_alpha 90.00
_cell_angle_beta 94.22(3)
_cell_angle_gamma 90.00
_cell_formula_units_Z 2
_cell_length_a 10.766(2)
_cell_length_b 22.498(4)
_cell_length_c 8.4312(17)
_cell_measurement_reflns_used 41533
_cell_measurement_temperature 130(2)
_cell_measurement_theta_max 28.7748
_cell_measurement_theta_min 4.1799
_cell_volume 2036.6(7)
_computing_cell_refinement 'Crysalis RED'
_computing_data_collection 'Crysalis CCD'
_computing_data_reduction 'Crysalis RED'
_computing_molecular_graphics XP
_computing_publication_material XCIF
_computing_structure_refinement 'SHELXL-97 (Sheldrick, 1997)'
_computing_structure_solution 'SHELXS-97 (Sheldrick, 1990)'
_diffrn_ambient_temperature 130(2)
_diffrn_detector_area_resol_mean 16.06
_diffrn_measured_fraction_theta_full 0.995
_diffrn_measured_fraction_theta_max 0.995
_diffrn_measurement_device_type 'Xcalibur Oxford Diffraction'
_diffrn_measurement_method '\w rotations'
_diffrn_radiation_monochromator graphite
_diffrn_radiation_source 'fine-focus sealed tube'
_diffrn_radiation_type MoK\a
_diffrn_radiation_wavelength 0.71073
_diffrn_reflns_av_R_equivalents 0.0262
_diffrn_reflns_av_sigmaI/netI 0.0110
_diffrn_reflns_limit_h_max 13
_diffrn_reflns_limit_h_min -13
_diffrn_reflns_limit_k_max 27
_diffrn_reflns_limit_k_min -27
_diffrn_reflns_limit_l_max 10
_diffrn_reflns_limit_l_min -10
_diffrn_reflns_number 47659
_diffrn_reflns_theta_full 26.00
_diffrn_reflns_theta_max 26.00
_diffrn_reflns_theta_min 4.19
_exptl_absorpt_coefficient_mu 7.356
_exptl_absorpt_correction_T_max 0.3072
_exptl_absorpt_correction_T_min 0.1569
_exptl_absorpt_correction_type multi-scan
_exptl_absorpt_process_details SADABS
_exptl_crystal_colour colorless
_exptl_crystal_density_diffrn 2.039
_exptl_crystal_density_method 'not measured'
_exptl_crystal_description prism
_exptl_crystal_F_000 1188
_exptl_crystal_size_max 0.40
_exptl_crystal_size_mid 0.28
_exptl_crystal_size_min 0.21
_refine_diff_density_max 0.945
_refine_diff_density_min -0.397
_refine_diff_density_rms 0.081
_refine_ls_extinction_method none
_refine_ls_goodness_of_fit_ref 1.350
_refine_ls_hydrogen_treatment constr
_refine_ls_matrix_type full
_refine_ls_number_parameters 280
_refine_ls_number_reflns 3994
_refine_ls_number_restraints 0
_refine_ls_restrained_S_all 1.350
_refine_ls_R_factor_all 0.0192
_refine_ls_R_factor_gt 0.0189
_refine_ls_shift/su_max 0.002
_refine_ls_shift/su_mean 0.000
_refine_ls_structure_factor_coef Fsqd
_refine_ls_weighting_details 'calc w=1/[\s^2^(Fo^2^)+(0.0135P)^2^+3.5007P] where P=(Fo^2^+2Fc^2^)/3'
_refine_ls_weighting_scheme calc
_refine_ls_wR_factor_gt 0.0460
_refine_ls_wR_factor_ref 0.0461
_reflns_number_gt 3960
_reflns_number_total 3994
_reflns_threshold_expression >2sigma(I)
_cod_data_source_file c2dt31019h.txt
_cod_data_source_block c219s
_cod_depositor_comments
;
The following automatic conversions were performed:

'_symmetry_cell_setting' value 'Monoclinic' changed to 'monoclinic'
according to /home/saulius/struct/CIF-dictionaries/cif_core.dic
dictionary named 'cif_core.dic' version 2.4.2 from 2011-04-26.

Automatic conversion script
Id: cif_fix_values 1891 2012-01-12 08:04:46Z andrius 
;
_cod_original_sg_symbol_H-M P2(1)/c
_cod_database_code 7020235

loop_
_symmetry_equiv_pos_as_xyz
'x, y, z'
'-x, y+1/2, -z+1/2'
'-x, -y, -z'
'x, -y-1/2, z-1/2'

loop_
_atom_site_label
_atom_site_type_symbol
_atom_site_fract_x
_atom_site_fract_y
_atom_site_fract_z
_atom_site_U_iso_or_equiv
_atom_site_adp_type
_atom_site_occupancy
_atom_site_symmetry_multiplicity
_atom_site_calc_flag
_atom_site_refinement_flags
Au1 Au 0.747309(11) 0.055270(5) 0.729921(13) 0.02001(5) Uani 1 1 d .
P1 P 0.66536(8) 0.11572(3) 0.53315(9) 0.01913(16) Uani 1 1 d .
F1 F 0.7716(2) -0.08570(10) 0.7504(2) 0.0369(5) Uani 1 1 d .
F2 F 0.8429(2) -0.15954(9) 0.9882(3) 0.0455(6) Uani 1 1 d .
F3 F 0.9290(2) -0.11545(10) 1.2779(3) 0.0395(5) Uani 1 1 d .
F4 F 0.9356(2) 0.00360(10) 1.3269(2) 0.0352(5) Uani 1 1 d .
F5 F 0.8633(2) 0.07888(9) 1.0890(2) 0.0323(5) Uani 1 1 d .
C1 C 0.8133(3) -0.00038(14) 0.9110(3) 0.0197(6) Uani 1 1 d .
C2 C 0.8106(3) -0.06104(15) 0.8929(4) 0.0256(7) Uani 1 1 d .
C3 C 0.8470(3) -0.10025(15) 1.0131(4) 0.0285(7) Uani 1 1 d .
C4 C 0.8900(3) -0.07823(16) 1.1599(4) 0.0277(7) Uani 1 1 d .
C5 C 0.8936(3) -0.01791(16) 1.1839(4) 0.0252(7) Uani 1 1 d .
C6 C 0.8552(3) 0.01979(14) 1.0594(4) 0.0226(6) Uani 1 1 d .
C11 C 0.7720(3) 0.17296(14) 0.4724(4) 0.0235(7) Uani 1 1 d .
C12 C 0.8786(3) 0.15268(17) 0.4040(4) 0.0325(8) Uani 1 1 d .
H12 H 0.8931 0.1112 0.3947 0.039 Uiso 1 1 calc R
C13 C 0.9633(4) 0.1931(2) 0.3494(5) 0.0421(10) Uani 1 1 d .
H13 H 1.0345 0.1793 0.3004 0.051 Uiso 1 1 calc R
C14 C 0.9437(4) 0.2529(2) 0.3665(5) 0.0431(10) Uani 1 1 d .
H14 H 1.0012 0.2804 0.3277 0.052 Uiso 1 1 calc R
C15 C 0.8421(4) 0.27366(18) 0.4389(5) 0.0416(10) Uani 1 1 d .
H15 H 0.8313 0.3152 0.4534 0.050 Uiso 1 1 calc R
C16 C 0.7540(3) 0.23337(16) 0.4915(4) 0.0312(8) Uani 1 1 d .
H16 H 0.6868 0.2487 0.5428 0.037 Uiso 1 1 d R
C21 C 0.5269(3) 0.15319(13) 0.5945(4) 0.0220(6) Uani 1 1 d .
C22 C 0.4105(3) 0.14706(16) 0.5135(4) 0.0295(7) Uani 1 1 d .
H22 H 0.4014 0.1241 0.4188 0.035 Uiso 1 1 calc R
C23 C 0.3072(4) 0.17453(19) 0.5711(5) 0.0410(9) Uani 1 1 d .
H23 H 0.2275 0.1699 0.5162 0.049 Uiso 1 1 calc R
C24 C 0.3200(4) 0.20856(19) 0.7081(5) 0.0427(9) Uani 1 1 d .
H24 H 0.2496 0.2282 0.7453 0.051 Uiso 1 1 calc R
C25 C 0.4348(4) 0.21397(18) 0.7905(5) 0.0417(9) Uani 1 1 d .
H25 H 0.4432 0.2366 0.8858 0.050 Uiso 1 1 calc R
C26 C 0.5377(4) 0.18640(16) 0.7344(4) 0.0318(8) Uani 1 1 d .
H26 H 0.6166 0.1901 0.7919 0.038 Uiso 1 1 calc R
C31 C 0.6149(3) 0.07711(14) 0.3506(3) 0.0200(6) Uani 1 1 d .
C32 C 0.6094(3) 0.01550(14) 0.3483(4) 0.0208(6) Uani 1 1 d .
H32 H 0.6364 -0.0063 0.4409 0.025 Uiso 1 1 calc R
C33 C 0.5646(3) -0.01459(14) 0.2115(4) 0.0213(6) Uani 1 1 d .
H33 H 0.5614 -0.0568 0.2121 0.026 Uiso 1 1 calc R
C34 C 0.5242(3) 0.01630(13) 0.0731(3) 0.0169(6) Uani 1 1 d .
C35 C 0.5327(4) 0.07792(15) 0.0765(4) 0.0293(8) Uani 1 1 d .
H35 H 0.5071 0.0999 -0.0165 0.035 Uiso 1 1 calc R
C36 C 0.5776(4) 0.10812(15) 0.2119(4) 0.0298(8) Uani 1 1 d .
H36 H 0.5830 0.1503 0.2104 0.036 Uiso 1 1 calc R

loop_
_atom_site_aniso_label
_atom_site_aniso_U_11
_atom_site_aniso_U_22
_atom_site_aniso_U_33
_atom_site_aniso_U_23
_atom_site_aniso_U_13
_atom_site_aniso_U_12
Au1 0.02159(7) 0.02121(7) 0.01661(7) 0.00195(4) -0.00270(4) 0.00032(5)
P1 0.0242(4) 0.0168(4) 0.0155(3) -0.0001(3) -0.0042(3) -0.0025(3)
F1 0.0460(13) 0.0319(12) 0.0306(11) -0.0051(9) -0.0131(9) 0.0010(9)
F2 0.0637(16) 0.0220(11) 0.0483(13) 0.0036(9) -0.0115(11) 0.0040(10)
F3 0.0467(13) 0.0372(12) 0.0330(11) 0.0158(9) -0.0075(9) 0.0068(10)
F4 0.0431(12) 0.0418(12) 0.0192(10) -0.0006(8) -0.0079(8) 0.0044(10)
F5 0.0428(12) 0.0264(10) 0.0267(10) -0.0018(8) -0.0040(9) 0.0018(9)
C1 0.0156(14) 0.0246(16) 0.0188(14) 0.0048(12) 0.0010(11) 0.0003(12)
C2 0.0216(16) 0.0304(18) 0.0241(16) 0.0000(13) -0.0043(12) 0.0013(13)
C3 0.0294(18) 0.0214(16) 0.0340(18) 0.0032(14) -0.0014(14) 0.0017(14)
C4 0.0260(17) 0.0312(18) 0.0256(16) 0.0109(14) -0.0008(13) 0.0057(14)
C5 0.0204(16) 0.0354(19) 0.0194(15) 0.0015(13) -0.0009(12) 0.0016(13)
C6 0.0203(16) 0.0253(17) 0.0223(15) 0.0026(12) 0.0027(12) 0.0013(13)
C11 0.0269(17) 0.0251(16) 0.0170(14) 0.0016(12) -0.0077(12) -0.0059(13)
C12 0.0335(19) 0.035(2) 0.0286(17) -0.0018(14) -0.0008(14) -0.0072(15)
C13 0.033(2) 0.057(3) 0.035(2) 0.0003(18) -0.0008(16) -0.0116(19)
C14 0.042(2) 0.050(2) 0.036(2) 0.0101(18) -0.0087(17) -0.0241(19)
C15 0.052(3) 0.0276(19) 0.042(2) 0.0083(16) -0.0165(18) -0.0138(18)
C16 0.035(2) 0.0238(17) 0.0334(18) 0.0033(14) -0.0086(15) -0.0042(14)
C21 0.0267(17) 0.0146(14) 0.0244(15) 0.0026(12) -0.0005(12) -0.0008(12)
C22 0.0280(18) 0.0327(19) 0.0270(17) 0.0040(14) -0.0029(13) -0.0052(14)
C23 0.0257(19) 0.052(2) 0.045(2) 0.0125(19) -0.0017(16) -0.0001(17)
C24 0.037(2) 0.039(2) 0.053(2) 0.0038(18) 0.0144(18) 0.0074(18)
C25 0.047(2) 0.034(2) 0.045(2) -0.0135(17) 0.0068(18) 0.0054(18)
C26 0.0314(19) 0.0301(18) 0.0333(18) -0.0086(15) -0.0022(14) 0.0006(15)
C31 0.0226(16) 0.0199(15) 0.0170(14) -0.0016(11) -0.0017(11) -0.0030(12)
C32 0.0255(16) 0.0193(15) 0.0170(14) 0.0016(11) -0.0024(11) -0.0015(12)
C33 0.0250(16) 0.0177(15) 0.0205(15) 0.0007(11) -0.0019(12) -0.0010(12)
C34 0.0183(14) 0.0163(14) 0.0162(14) -0.0011(11) 0.0013(11) -0.0033(11)
C35 0.049(2) 0.0207(16) 0.0171(15) 0.0033(12) -0.0071(14) -0.0035(15)
C36 0.049(2) 0.0159(15) 0.0227(16) -0.0002(12) -0.0064(15) -0.0029(14)

loop_
_atom_type_symbol
_atom_type_description
_atom_type_scat_dispersion_real
_atom_type_scat_dispersion_imag
_atom_type_scat_source
C C 0.0033 0.0016 'International Tables Vol C Tables 4.2.6.8 and 6.1.1.4'
H H 0.0000 0.0000 'International Tables Vol C Tables 4.2.6.8 and 6.1.1.4'
Au Au -2.0133 8.8022 'International Tables Vol C Tables 4.2.6.8 and 6.1.1.4'
F F 0.0171 0.0103 'International Tables Vol C Tables 4.2.6.8 and 6.1.1.4'
P P 0.1023 0.0942 'International Tables Vol C Tables 4.2.6.8 and 6.1.1.4'

loop_
_geom_angle_atom_site_label_1
_geom_angle_atom_site_label_2
_geom_angle_atom_site_label_3
_geom_angle
_geom_angle_site_symmetry_3
C1 Au1 P1 177.33(8) .
C31 P1 C21 105.20(15) .
C31 P1 C11 104.79(14) .
C21 P1 C11 107.35(15) .
C31 P1 Au1 114.11(11) .
C21 P1 Au1 110.59(10) .
C11 P1 Au1 114.14(10) .
C2 C1 C6 115.5(3) .
C2 C1 Au1 121.3(2) .
C6 C1 Au1 123.1(2) .
F1 C2 C1 120.3(3) .
F1 C2 C3 116.1(3) .
C1 C2 C3 123.5(3) .
F2 C3 C2 120.9(3) .
F2 C3 C4 119.9(3) .
C2 C3 C4 119.2(3) .
F3 C4 C5 120.2(3) .
F3 C4 C3 120.4(3) .
C5 C4 C3 119.4(3) .
F4 C5 C4 119.4(3) .
F4 C5 C6 121.3(3) .
C4 C5 C6 119.3(3) .
F5 C6 C1 120.3(3) .
F5 C6 C5 116.6(3) .
C1 C6 C5 123.1(3) .
C16 C11 C12 119.6(3) .
C16 C11 P1 124.4(3) .
C12 C11 P1 116.0(3) .
C13 C12 C11 120.1(4) .
C13 C12 H12 120.0 .
C11 C12 H12 120.0 .
C14 C13 C12 119.8(4) .
C14 C13 H13 120.1 .
C12 C13 H13 120.1 .
C13 C14 C15 120.9(4) .
C13 C14 H14 119.5 .
C15 C14 H14 119.5 .
C14 C15 C16 119.9(4) .
C14 C15 H15 120.0 .
C16 C15 H15 120.0 .
C11 C16 C15 119.5(4) .
C11 C16 H16 122.4 .
C15 C16 H16 118.0 .
C22 C21 C26 119.0(3) .
C22 C21 P1 122.9(3) .
C26 C21 P1 118.0(3) .
C21 C22 C23 120.0(3) .
C21 C22 H22 120.0 .
C23 C22 H22 120.0 .
C24 C23 C22 120.3(4) .
C24 C23 H23 119.9 .
C22 C23 H23 119.9 .
C25 C24 C23 120.0(4) .
C25 C24 H24 120.0 .
C23 C24 H24 120.0 .
C24 C25 C26 119.9(4) .
C24 C25 H25 120.0 .
C26 C25 H25 120.0 .
C25 C26 C21 120.7(3) .
C25 C26 H26 119.6 .
C21 C26 H26 119.6 .
C32 C31 C36 118.6(3) .
C32 C31 P1 119.9(2) .
C36 C31 P1 121.4(2) .
C31 C32 C33 120.6(3) .
C31 C32 H32 119.7 .
C33 C32 H32 119.7 .
C32 C33 C34 121.1(3) .
C32 C33 H33 119.4 .
C34 C33 H33 119.4 .
C35 C34 C33 117.6(3) .
C35 C34 C34 121.6(3) 3_655
C33 C34 C34 120.8(3) 3_655
C36 C35 C34 121.6(3) .
C36 C35 H35 119.2 .
C34 C35 H35 119.2 .
C35 C36 C31 120.5(3) .
C35 C36 H36 119.8 .
C31 C36 H36 119.8 .

loop_
_geom_bond_atom_site_label_1
_geom_bond_atom_site_label_2
_geom_bond_distance
_geom_bond_site_symmetry_2
Au1 C1 2.060(3) .
Au1 P1 2.2727(9) .
P1 C31 1.816(3) .
P1 C21 1.820(3) .
P1 C11 1.823(3) .
F1 C2 1.362(4) .
F2 C3 1.350(4) .
F3 C4 1.344(4) .
F4 C5 1.346(4) .
F5 C6 1.354(4) .
C1 C2 1.373(5) .
C1 C6 1.376(4) .
C2 C3 1.378(5) .
C3 C4 1.381(5) .
C4 C5 1.372(5) .
C5 C6 1.389(4) .
C11 C16 1.384(5) .
C11 C12 1.398(5) .
C12 C13 1.390(5) .
C12 H12 0.9500 .
C13 C14 1.372(6) .
C13 H13 0.9500 .
C14 C15 1.372(6) .
C14 H14 0.9500 .
C15 C16 1.407(5) .
C15 H15 0.9500 .
C16 H16 0.9360 .
C21 C22 1.390(5) .
C21 C26 1.394(5) .
C22 C23 1.391(5) .
C22 H22 0.9500 .
C23 C24 1.384(6) .
C23 H23 0.9500 .
C24 C25 1.378(6) .
C24 H24 0.9500 .
C25 C26 1.383(5) .
C25 H25 0.9500 .
C26 H26 0.9500 .
C31 C32 1.387(4) .
C31 C36 1.394(4) .
C32 C33 1.393(4) .
C32 H32 0.9500 .
C33 C34 1.399(4) .
C33 H33 0.9500 .
C34 C35 1.390(4) .
C34 C34 1.495(5) 3_655
C35 C36 1.385(5) .
C35 H35 0.9500 .
C36 H36 0.9500 .
